data_7004154
loop_
_publ_author_name
'Chandrasekhar, Vadapalli'
'Sasikumar, Palani'
'Boomishankar, Ramamoorthy'

_publ_section_title
;
 Assembly of tetra, di and mononuclear molecular cadmium phosphonates
 using 2,4,6-triisopropylphenylphosponic acid and ancillary ligands
;
_journal_issue 38
_journal_name_full 'Dalton Transactions'
_journal_page_first 5189
_journal_page_last 5196
_journal_paper_doi 10.1039/b803256d
_journal_year 2008
_chemical_formula_moiety 'C101 H132 Cd4 O29 P6'
_chemical_formula_sum 'C101 H132 Cd4 O29 P6'
_chemical_formula_weight 2445.49
_chemical_melting_point 445.15
_chemical_name_common cadmiumphosphonate
_chemical_name_systematic
;
?
;
_space_group_IT_number 2
_symmetry_cell_setting triclinic
_symmetry_Int_Tables_number 2
_symmetry_space_group_name_Hall '-P 1'
_symmetry_space_group_name_H-M 'P -1'
_atom_sites_solution_hydrogens geom
_atom_sites_solution_primary direct
_atom_sites_solution_secondary difmap
_audit_creation_method SHELXL-97
_cell_angle_alpha 85.661(5)
_cell_angle_beta 80.695(5)
_cell_angle_gamma 72.648(5)
_cell_formula_units_Z 1
_cell_length_a 13.572(5)
_cell_length_b 14.766(5)
_cell_length_c 16.186(5)
_cell_measurement_reflns_used 5370
_cell_measurement_temperature 153(2)
_cell_measurement_theta_max 27.01
_cell_measurement_theta_min 2.18
_cell_volume 3054.1(18)
_computing_cell_refinement 'Bruker SMART'
_computing_data_collection 'Bruker SMART'
_computing_data_reduction 'Bruker SAINT'
_computing_molecular_graphics 'Bruker SHELXTL'
_computing_publication_material 'Bruker SHELXTL'
_computing_structure_refinement 'SHELXL-97 (Sheldrick, 1997)'
_computing_structure_solution 'Bruker SHELXTL'
_diffrn_ambient_temperature 153(2)
_diffrn_measured_fraction_theta_full 0.986
_diffrn_measured_fraction_theta_max 0.986
_diffrn_measurement_device_type 'CCD area detector'
_diffrn_measurement_method 'omega scans'
_diffrn_radiation_monochromator graphite
_diffrn_radiation_source 'fine-focus sealed tube'
_diffrn_radiation_type MoK\a
_diffrn_radiation_wavelength 0.71069
_diffrn_reflns_av_R_equivalents 0.0265
_diffrn_reflns_av_sigmaI/netI 0.0549
_diffrn_reflns_limit_h_max 11
_diffrn_reflns_limit_h_min -16
_diffrn_reflns_limit_k_max 15
_diffrn_reflns_limit_k_min -17
_diffrn_reflns_limit_l_max 19
_diffrn_reflns_limit_l_min -18
_diffrn_reflns_number 16894
_diffrn_reflns_theta_full 25.50
_diffrn_reflns_theta_max 25.50
_diffrn_reflns_theta_min 2.05
_exptl_absorpt_coefficient_mu 0.831
_exptl_absorpt_correction_T_max 0.9215
_exptl_absorpt_correction_T_min 0.8515
_exptl_absorpt_correction_type empirical
_exptl_absorpt_process_details SADABS
_exptl_crystal_colour colourless
_exptl_crystal_density_diffrn 1.330
_exptl_crystal_density_method 'not measured'
_exptl_crystal_description block
_exptl_crystal_F_000 1252
_exptl_crystal_size_max 0.20
_exptl_crystal_size_mid 0.20
_exptl_crystal_size_min 0.10
_refine_diff_density_max 1.209
_refine_diff_density_min -0.657
_refine_diff_density_rms 0.114
_refine_ls_extinction_method none
_refine_ls_goodness_of_fit_ref 1.032
_refine_ls_hydrogen_treatment constr
_refine_ls_matrix_type full
_refine_ls_number_parameters 701
_refine_ls_number_reflns 11234
_refine_ls_number_restraints 0
_refine_ls_restrained_S_all 1.032
_refine_ls_R_factor_all 0.0630
_refine_ls_R_factor_gt 0.0512
_refine_ls_shift/su_max 0.001
_refine_ls_shift/su_mean 0.000
_refine_ls_structure_factor_coef Fsqd
_refine_ls_weighting_details 'calc w=1/[\s^2^(Fo^2^)+(0.0674P)^2^+5.6504P] where P=(Fo^2^+2Fc^2^)/3'
_refine_ls_weighting_scheme calc
_refine_ls_wR_factor_gt 0.1282
_refine_ls_wR_factor_ref 0.1356
_reflns_number_gt 9247
_reflns_number_total 11234
_reflns_threshold_expression >2sigma(I)
_cod_data_source_file b803256d.txt
_cod_data_source_block 1
_cod_depositor_comments
;
The following automatic conversions were performed:
'_symmetry_cell_setting' value 'Triclinic' changed to 'triclinic'
according to '/home/saulius/struct/CIF-dictionaries/cif_core.dic'
dictionary named 'cif_core.dic' version 2.4.1 from
2010-06-29.

'_refine_ls_hydrogen_treatment' value 'Constr' changed to
'constr' according to '/home/saulius/struct/CIF-dictionaries/cif_core.dic'
dictionary named 'cif_core.dic' version 2.4.1 from 2010-06-29.

Automatic conversion script
Id: cif_fix_enum 1527 2010-12-29 10:47:43Z saulius 
;
_cod_original_sg_symbol_H-M P-1
_cod_database_code 7004154

loop_
_symmetry_equiv_pos_as_xyz
'x, y, z'
'-x, -y, -z'

loop_
_atom_site_label
_atom_site_type_symbol
_atom_site_fract_x
_atom_site_fract_y
_atom_site_fract_z
_atom_site_U_iso_or_equiv
_atom_site_adp_type
_atom_site_occupancy
_atom_site_symmetry_multiplicity
_atom_site_calc_flag
_atom_site_refinement_flags
_atom_site_disorder_assembly
_atom_site_disorder_group
C1 C 0.3419(4) 0.6518(4) -0.2365(3) 0.0376(12) Uani 1 1 d . A .
C2 C 0.4208(4) 0.5972(5) -0.2971(4) 0.0457(14) Uani 1 1 d . . .
C3 C 0.4804(5) 0.6443(5) -0.3522(4) 0.0611(19) Uani 1 1 d . A .
H3 H 0.5368 0.6073 -0.3897 0.073 Uiso 1 1 calc R . .
C4 C 0.4629(5) 0.7388(6) -0.3555(5) 0.074(2) Uani 1 1 d . . .
C5 C 0.3822(5) 0.7922(5) -0.2979(4) 0.0578(18) Uani 1 1 d . A .
H5 H 0.3696 0.8591 -0.2989 0.069 Uiso 1 1 calc R . .
C6 C 0.3198(4) 0.7518(4) -0.2394(4) 0.0422(14) Uani 1 1 d . . .
C7 C 0.4462(4) 0.4907(5) -0.3046(4) 0.0487(15) Uani 1 1 d . . .
H7 H 0.3870 0.4704 -0.2718 0.058 Uiso 1 1 calc R . .
C8 C 0.4572(5) 0.4621(6) -0.3967(4) 0.066(2) Uani 1 1 d . . .
H8A H 0.3956 0.4995 -0.4213 0.099 Uiso 1 1 calc R . .
H8B H 0.4631 0.3944 -0.3982 0.099 Uiso 1 1 calc R . .
H8C H 0.5198 0.4743 -0.4290 0.099 Uiso 1 1 calc R . .
C9 C 0.5453(5) 0.4379(5) -0.2670(4) 0.0584(17) Uani 1 1 d . . .
H9A H 0.6058 0.4518 -0.3012 0.088 Uiso 1 1 calc R . .
H9B H 0.5546 0.3694 -0.2660 0.088 Uiso 1 1 calc R . .
H9C H 0.5388 0.4586 -0.2098 0.088 Uiso 1 1 calc R . .
C10A C 0.5262(10) 0.7769(9) -0.4319(8) 0.073(4) Uiso 0.70 1 d P A 1
C11A C 0.5829(11) 0.8356(10) -0.3859(8) 0.084(3) Uiso 0.70 1 d P A 1
C12A C 0.4605(10) 0.8393(9) -0.4887(8) 0.087(4) Uiso 0.70 1 d P A 1
C10B C 0.5326(16) 0.8019(15) -0.4060(13) 0.037(5) Uiso 0.30 1 d P A 2
C11B C 0.644(2) 0.770(2) -0.3829(18) 0.079(8) Uiso 0.30 1 d P A 2
C12B C 0.501(2) 0.896(2) -0.4083(18) 0.082(8) Uiso 0.30 1 d P A 2
C13 C 0.2309(4) 0.8178(4) -0.1819(4) 0.0460(15) Uani 1 1 d . A .
H13 H 0.1799 0.7818 -0.1596 0.055 Uiso 1 1 calc R . .
C14 C 0.1718(5) 0.9075(4) -0.2269(5) 0.0637(19) Uani 1 1 d . . .
H14A H 0.1132 0.9445 -0.1877 0.096 Uiso 1 1 calc R A .
H14B H 0.1452 0.8898 -0.2741 0.096 Uiso 1 1 calc R . .
H14C H 0.2190 0.9458 -0.2475 0.096 Uiso 1 1 calc R . .
C15 C 0.2707(6) 0.8442(5) -0.1076(5) 0.0629(18) Uani 1 1 d . . .
H15A H 0.3099 0.7863 -0.0799 0.094 Uiso 1 1 calc R A .
H15B H 0.2114 0.8790 -0.0678 0.094 Uiso 1 1 calc R . .
H15C H 0.3164 0.8842 -0.1268 0.094 Uiso 1 1 calc R . .
C16 C -0.0411(4) 0.7622(4) 0.2898(3) 0.0384(13) Uani 1 1 d . C .
C17 C -0.1434(5) 0.7784(4) 0.3325(3) 0.0414(14) Uani 1 1 d . . .
C18 C -0.1770(6) 0.8457(5) 0.3952(4) 0.060(2) Uani 1 1 d . C .
H18 H -0.2452 0.8557 0.4256 0.073 Uiso 1 1 calc R . .
C19 C -0.1153(7) 0.8985(4) 0.4152(4) 0.064(2) Uani 1 1 d . . .
C20 C -0.0208(6) 0.8871(4) 0.3679(4) 0.060(2) Uani 1 1 d . C .
H20 H 0.0201 0.9261 0.3782 0.072 Uiso 1 1 calc R . .
C21 C 0.0197(5) 0.8209(4) 0.3044(3) 0.0408(14) Uani 1 1 d . . .
C22 C -0.2211(5) 0.7309(4) 0.3131(4) 0.0484(15) Uani 1 1 d . . .
H22 H -0.1952 0.7037 0.2563 0.058 Uiso 1 1 calc R . .
C23 C -0.2278(5) 0.6493(5) 0.3741(4) 0.0591(18) Uani 1 1 d . . .
H23A H -0.1576 0.6065 0.3769 0.089 Uiso 1 1 calc R . .
H23B H -0.2708 0.6145 0.3552 0.089 Uiso 1 1 calc R . .
H23C H -0.2594 0.6741 0.4298 0.089 Uiso 1 1 calc R . .
C24 C -0.3307(5) 0.8009(6) 0.3100(4) 0.079(3) Uani 1 1 d . . .
H24A H -0.3645 0.8189 0.3670 0.119 Uiso 1 1 calc R . .
H24B H -0.3728 0.7705 0.2842 0.119 Uiso 1 1 calc R . .
H24C H -0.3243 0.8577 0.2768 0.119 Uiso 1 1 calc R . .
C26 C -0.1302(7) 0.9154(6) 0.5695(4) 0.071(2) Uani 1 1 d . . .
C28 C 0.1238(5) 0.8196(4) 0.2516(4) 0.0491(16) Uani 1 1 d . C .
H28 H 0.1407 0.7686 0.2099 0.059 Uiso 1 1 calc R . .
C29 C 0.2137(6) 0.7968(5) 0.3031(5) 0.073(2) Uani 1 1 d . . .
H29A H 0.2003 0.8466 0.3438 0.109 Uiso 1 1 calc R C .
H29B H 0.2790 0.7938 0.2658 0.109 Uiso 1 1 calc R . .
H29C H 0.2195 0.7355 0.3328 0.109 Uiso 1 1 calc R . .
C30 C 0.1138(5) 0.9146(4) 0.2022(4) 0.0574(17) Uani 1 1 d . . .
H30A H 0.0598 0.9248 0.1661 0.086 Uiso 1 1 calc R C .
H30B H 0.1806 0.9127 0.1676 0.086 Uiso 1 1 calc R . .
H30C H 0.0945 0.9665 0.2414 0.086 Uiso 1 1 calc R . .
C31 C -0.2131(3) 0.7225(3) -0.0547(3) 0.0240(10) Uani 1 1 d . . .
C32 C -0.2951(4) 0.7235(3) -0.0998(3) 0.0305(11) Uani 1 1 d . . .
C33 C -0.3560(4) 0.8107(4) -0.1281(3) 0.0348(12) Uani 1 1 d . . .
H33 H -0.4085 0.8112 -0.1606 0.042 Uiso 1 1 calc R . .
C34 C -0.3430(4) 0.8963(3) -0.1109(3) 0.0331(11) Uani 1 1 d . . .
C35 C -0.2659(4) 0.8941(3) -0.0629(3) 0.0299(11) Uani 1 1 d . . .
H35 H -0.2567 0.9524 -0.0497 0.036 Uiso 1 1 calc R . .
C36 C -0.2015(3) 0.8092(3) -0.0334(3) 0.0264(10) Uani 1 1 d . . .
C37 C -0.3243(4) 0.6355(4) -0.1188(4) 0.0412(13) Uani 1 1 d . . .
H37 H -0.2888 0.5815 -0.0828 0.049 Uiso 1 1 calc R . .
C38 C -0.4404(5) 0.6487(5) -0.1000(5) 0.066(2) Uani 1 1 d . . .
H38A H -0.4754 0.6916 -0.1425 0.098 Uiso 1 1 calc R . .
H38B H -0.4674 0.6761 -0.0446 0.098 Uiso 1 1 calc R . .
H38C H -0.4538 0.5871 -0.1006 0.098 Uiso 1 1 calc R . .
C39 C -0.2860(5) 0.6093(5) -0.2090(4) 0.0586(18) Uani 1 1 d . . .
H39A H -0.3187 0.6619 -0.2456 0.088 Uiso 1 1 calc R . .
H39B H -0.3044 0.5524 -0.2199 0.088 Uiso 1 1 calc R . .
H39C H -0.2101 0.5967 -0.2202 0.088 Uiso 1 1 calc R . .
C40 C -0.4080(4) 0.9900(4) -0.1451(4) 0.0419(14) Uani 1 1 d . . .
H40 H -0.4028 1.0417 -0.1111 0.050 Uiso 1 1 calc R . .
C41 C -0.5220(5) 0.9951(5) -0.1372(5) 0.066(2) Uani 1 1 d . . .
H41A H -0.5614 1.0576 -0.1572 0.100 Uiso 1 1 calc R . .
H41B H -0.5489 0.9851 -0.0783 0.100 Uiso 1 1 calc R . .
H41C H -0.5297 0.9458 -0.1708 0.100 Uiso 1 1 calc R . .
C42 C -0.3649(6) 1.0077(5) -0.2350(4) 0.0603(18) Uani 1 1 d . . .
H42A H -0.2934 1.0111 -0.2379 0.090 Uiso 1 1 calc R . .
H42B H -0.4085 1.0678 -0.2561 0.090 Uiso 1 1 calc R . .
H42C H -0.3649 0.9558 -0.2693 0.090 Uiso 1 1 calc R . .
C43 C -0.1259(4) 0.8174(3) 0.0231(3) 0.0287(11) Uani 1 1 d . . .
H43 H -0.0899 0.7516 0.0425 0.034 Uiso 1 1 calc R . .
C44 C -0.1830(4) 0.8729(4) 0.1003(3) 0.0399(13) Uani 1 1 d . . .
H44A H -0.2177 0.9384 0.0836 0.060 Uiso 1 1 calc R . .
H44B H -0.1329 0.8729 0.1377 0.060 Uiso 1 1 calc R . .
H44C H -0.2352 0.8434 0.1295 0.060 Uiso 1 1 calc R . .
C45 C -0.0414(4) 0.8601(4) -0.0224(4) 0.0448(14) Uani 1 1 d . . .
H45A H -0.0037 0.8219 -0.0708 0.067 Uiso 1 1 calc R . .
H45B H 0.0075 0.8605 0.0159 0.067 Uiso 1 1 calc R . .
H45C H -0.0740 0.9253 -0.0413 0.067 Uiso 1 1 calc R . .
C46 C 0.3539(9) 0.6368(9) 0.0617(8) 0.053(3) Uani 0.70 1 d P B 1
C46A C 0.310(2) 0.674(2) 0.0823(18) 0.049(7) Uani 0.30 1 d P B 2
C47 C 0.0415(5) 0.2692(4) 0.2421(4) 0.0516(16) Uani 1 1 d . . .
H47A H 0.0140 0.2585 0.1925 0.077 Uiso 1 1 calc R . .
H47B H 0.0037 0.2469 0.2924 0.077 Uiso 1 1 calc R . .
H47C H 0.1159 0.2343 0.2375 0.077 Uiso 1 1 calc R . .
C25A C -0.1268(11) 0.9711(12) 0.4856(9) 0.031(4) Uani 0.40 1 d P C 1
C27A C -0.2384(16) 1.0388(15) 0.4820(13) 0.077(7) Uani 0.40 1 d P C 1
C25B C -0.1822(13) 0.9644(8) 0.4913(8) 0.054(3) Uani 0.60 1 d P C 2
C27B C -0.1642(10) 1.0642(7) 0.4681(7) 0.053(3) Uani 0.60 1 d P C 2
C1S C 0.4162(4) 0.2604(4) 0.8825(4) 0.0478(15) Uani 1 1 d . . .
H1S1 H 0.4484 0.2844 0.9228 0.072 Uiso 1 1 calc R . .
H1S2 H 0.4699 0.2300 0.8369 0.072 Uiso 1 1 calc R . .
H1S3 H 0.3825 0.2139 0.9108 0.072 Uiso 1 1 calc R . .
C2S C 0.2067(6) 0.6874(6) 0.5880(5) 0.083(3) Uani 1 1 d . . .
H2S1 H 0.1787 0.7371 0.6295 0.125 Uiso 1 1 calc R . .
H2S2 H 0.1758 0.7087 0.5366 0.125 Uiso 1 1 calc R . .
H2S3 H 0.2826 0.6742 0.5754 0.125 Uiso 1 1 calc R . .
C3S C 0.0406(10) 0.3350(8) 0.4732(7) 0.050(3) Uani 0.50 1 d P . .
Cd1 Cd 0.12236(2) 0.61195(2) 0.02469(2) 0.02351(10) Uani 1 1 d . . .
Cd2 Cd -0.05548(3) 0.48602(2) 0.15624(2) 0.02466(11) Uani 1 1 d . . .
O1 O 0.2110(3) 0.6502(2) -0.0883(2) 0.0339(8) Uani 1 1 d . A .
O2 O 0.3520(3) 0.5036(3) -0.1262(2) 0.0431(9) Uani 1 1 d . A .
O3 O 0.1990(3) 0.5553(2) -0.2092(2) 0.0336(8) Uani 1 1 d . . .
O4 O 0.0404(3) 0.6965(2) 0.1333(2) 0.0293(7) Uani 1 1 d . C .
O5 O 0.1341(3) 0.6164(2) 0.2502(2) 0.0397(9) Uani 1 1 d . C .
O6 O -0.0363(3) 0.5883(2) 0.2384(2) 0.0349(8) Uani 1 1 d . C .
O7 O -0.0085(2) 0.6265(2) -0.05038(19) 0.0243(7) Uani 1 1 d . . .
O8 O -0.1170(2) 0.5294(2) -0.07601(19) 0.0246(7) Uani 1 1 d . . .
O9 O -0.1445(2) 0.5960(2) 0.06919(19) 0.0253(7) Uani 1 1 d . . .
O10 O 0.2670(3) 0.5989(3) 0.0937(2) 0.0429(9) Uani 1 1 d . . .
O11 O 0.0288(4) 0.3664(3) 0.2477(3) 0.0592(12) Uani 1 1 d . . .
O1S O 0.3405(3) 0.3369(3) 0.8495(2) 0.0441(10) Uani 1 1 d . . .
H1S H 0.2831 0.3464 0.8812 0.066 Uiso 1 1 calc R . .
O2S O 0.1818(4) 0.6027(4) 0.6209(3) 0.0624(13) Uani 1 1 d . . .
H2S H 0.1924 0.5933 0.6709 0.094 Uiso 1 1 calc R . .
O3S O 0.0071(5) 0.4068(4) 0.4097(4) 0.0254(14) Uani 0.50 1 d P . .
P1 P 0.26725(10) 0.58926(9) -0.16153(8) 0.0307(3) Uani 1 1 d . . .
P2 P 0.02141(10) 0.66143(9) 0.22205(8) 0.0295(3) Uani 1 1 d . . .
P3 P -0.11757(9) 0.61288(8) -0.02473(7) 0.0220(3) Uani 1 1 d . . .
C4SA C 0.2190(13) 0.4886(15) 0.4284(9) 0.108(6) Uani 0.60 1 d P D 1
O4SA O 0.1328(5) 0.5249(5) 0.3876(4) 0.0476(17) Uani 0.60 1 d P D 1
C4SB C 0.160(3) 0.4123(17) 0.4212(15) 0.126(12) Uani 0.40 1 d P E 2
O4SB O 0.0909(10) 0.4745(10) 0.3681(8) 0.071(4) Uani 0.40 1 d P E 2

loop_
_atom_site_aniso_label
_atom_site_aniso_U_11
_atom_site_aniso_U_22
_atom_site_aniso_U_33
_atom_site_aniso_U_23
_atom_site_aniso_U_13
_atom_site_aniso_U_12
C1 0.022(3) 0.050(3) 0.038(3) 0.011(2) -0.003(2) -0.010(2)
C2 0.025(3) 0.062(4) 0.045(3) 0.014(3) -0.007(2) -0.006(3)
C3 0.033(3) 0.073(5) 0.061(4) 0.020(4) 0.008(3) -0.004(3)
C4 0.035(4) 0.085(6) 0.087(5) 0.040(4) 0.002(4) -0.012(4)
C5 0.036(3) 0.051(4) 0.081(5) 0.032(3) -0.007(3) -0.014(3)
C6 0.025(3) 0.041(3) 0.056(4) 0.020(3) -0.006(2) -0.008(2)
C7 0.033(3) 0.063(4) 0.042(3) -0.004(3) -0.001(3) -0.004(3)
C8 0.052(4) 0.096(6) 0.041(4) -0.002(4) 0.008(3) -0.016(4)
C9 0.042(4) 0.051(4) 0.072(4) -0.007(3) -0.013(3) 0.005(3)
C13 0.033(3) 0.036(3) 0.066(4) 0.019(3) -0.005(3) -0.012(2)
C14 0.045(4) 0.044(4) 0.089(5) 0.024(4) -0.007(4) -0.002(3)
C15 0.067(5) 0.039(4) 0.085(5) 0.008(3) -0.015(4) -0.018(3)
C16 0.052(3) 0.026(3) 0.030(3) -0.007(2) -0.019(3) 0.006(2)
C17 0.051(4) 0.033(3) 0.030(3) -0.002(2) -0.015(3) 0.008(2)
C18 0.088(5) 0.047(4) 0.026(3) -0.002(3) -0.003(3) 0.009(4)
C19 0.120(7) 0.029(3) 0.031(3) -0.008(3) -0.024(4) 0.007(4)
C20 0.103(6) 0.026(3) 0.046(4) -0.007(3) -0.038(4) 0.003(3)
C21 0.059(4) 0.024(3) 0.041(3) -0.006(2) -0.027(3) -0.002(2)
C22 0.041(3) 0.060(4) 0.032(3) -0.005(3) -0.008(3) 0.007(3)
C23 0.044(4) 0.083(5) 0.048(4) -0.003(3) -0.003(3) -0.016(3)
C24 0.052(4) 0.104(6) 0.056(4) -0.023(4) -0.012(3) 0.023(4)
C26 0.093(6) 0.089(6) 0.038(4) -0.002(4) -0.002(4) -0.042(5)
C28 0.050(4) 0.029(3) 0.074(4) -0.007(3) -0.035(3) -0.005(3)
C29 0.079(5) 0.037(4) 0.112(6) -0.001(4) -0.068(5) -0.004(3)
C30 0.054(4) 0.040(3) 0.081(5) -0.002(3) -0.026(4) -0.008(3)
C31 0.022(2) 0.017(2) 0.030(2) 0.0021(18) -0.0045(19) -0.0017(18)
C32 0.023(2) 0.027(3) 0.040(3) -0.003(2) -0.009(2) -0.004(2)
C33 0.024(3) 0.033(3) 0.046(3) -0.001(2) -0.017(2) 0.000(2)
C34 0.027(3) 0.029(3) 0.039(3) 0.006(2) -0.011(2) -0.002(2)
C35 0.026(2) 0.018(2) 0.043(3) -0.001(2) -0.006(2) -0.0010(19)
C36 0.021(2) 0.025(2) 0.031(3) 0.003(2) -0.0022(19) -0.0050(19)
C37 0.030(3) 0.032(3) 0.065(4) -0.002(3) -0.021(3) -0.007(2)
C38 0.041(4) 0.058(4) 0.108(6) -0.027(4) -0.008(4) -0.025(3)
C39 0.057(4) 0.050(4) 0.073(5) -0.021(3) -0.015(3) -0.014(3)
C40 0.042(3) 0.026(3) 0.055(4) 0.005(2) -0.021(3) 0.000(2)
C41 0.036(3) 0.046(4) 0.110(6) 0.024(4) -0.021(4) -0.003(3)
C42 0.067(4) 0.046(4) 0.073(5) 0.027(3) -0.025(4) -0.025(3)
C43 0.026(3) 0.022(2) 0.037(3) 0.002(2) -0.011(2) -0.0031(19)
C44 0.044(3) 0.033(3) 0.041(3) -0.003(2) -0.021(3) -0.001(2)
C45 0.041(3) 0.047(3) 0.054(4) 0.004(3) -0.017(3) -0.020(3)
C46 0.040(7) 0.078(9) 0.056(7) 0.014(6) -0.011(6) -0.042(6)
C46A 0.034(15) 0.063(18) 0.050(15) -0.008(12) 0.004(12) -0.017(12)
C47 0.064(4) 0.036(3) 0.043(3) 0.015(3) -0.002(3) -0.006(3)
C25A 0.021(7) 0.053(10) 0.028(7) -0.019(6) 0.004(6) -0.024(7)
C27A 0.064(12) 0.067(13) 0.095(15) -0.070(12) -0.018(11) 0.009(11)
C25B 0.079(10) 0.039(7) 0.048(7) -0.010(5) -0.018(7) -0.016(8)
C27B 0.060(7) 0.035(6) 0.063(7) -0.020(5) -0.012(6) -0.007(5)
C1S 0.038(3) 0.042(3) 0.056(4) 0.005(3) -0.008(3) -0.001(3)
C2S 0.062(5) 0.115(7) 0.081(5) 0.055(5) -0.032(4) -0.041(5)
C3S 0.062(8) 0.047(7) 0.043(7) 0.033(5) -0.040(6) -0.012(6)
Cd1 0.02335(19) 0.02094(18) 0.02739(19) 0.00048(13) -0.00638(14) -0.00705(13)
Cd2 0.0274(2) 0.02296(18) 0.02251(18) 0.00166(13) -0.00457(14) -0.00573(14)
O1 0.0331(19) 0.0329(19) 0.0369(19) 0.0045(15) -0.0026(16) -0.0141(15)
O2 0.040(2) 0.041(2) 0.041(2) 0.0135(17) -0.0110(17) -0.0014(17)
O3 0.0323(19) 0.0346(19) 0.0334(19) 0.0068(15) -0.0018(15) -0.0121(15)
O4 0.0336(19) 0.0241(17) 0.0300(18) -0.0024(14) -0.0091(15) -0.0056(14)
O5 0.043(2) 0.0286(19) 0.046(2) -0.0088(16) -0.0245(18) 0.0034(16)
O6 0.047(2) 0.0306(19) 0.0270(18) -0.0041(15) -0.0042(16) -0.0105(16)
O7 0.0223(16) 0.0220(16) 0.0289(17) 0.0044(13) -0.0072(13) -0.0065(13)
O8 0.0233(16) 0.0207(16) 0.0291(17) 0.0005(13) -0.0047(13) -0.0050(13)
O9 0.0243(17) 0.0212(16) 0.0288(17) 0.0035(13) -0.0059(14) -0.0043(13)
O10 0.032(2) 0.048(2) 0.056(2) 0.0050(19) -0.0156(18) -0.0172(17)
O11 0.077(3) 0.032(2) 0.081(3) 0.018(2) -0.051(3) -0.019(2)
O1S 0.034(2) 0.039(2) 0.048(2) 0.0028(18) 0.0027(17) 0.0024(17)
O2S 0.051(3) 0.086(3) 0.048(3) 0.034(2) -0.014(2) -0.022(2)
O3S 0.036(4) 0.021(3) 0.018(3) 0.010(2) -0.012(3) -0.006(3)
P1 0.0257(7) 0.0298(7) 0.0321(7) 0.0093(5) -0.0023(5) -0.0050(5)
P2 0.0355(7) 0.0245(6) 0.0282(7) -0.0043(5) -0.0125(5) -0.0032(5)
P3 0.0205(6) 0.0176(6) 0.0276(6) 0.0016(5) -0.0064(5) -0.0041(4)
C4SA 0.100(12) 0.172(18) 0.074(10) 0.040(10) -0.040(9) -0.067(12)
O4SA 0.039(4) 0.063(5) 0.045(4) 0.029(3) -0.018(3) -0.023(3)
C4SB 0.23(3) 0.083(16) 0.096(17) 0.032(13) -0.13(2) -0.050(19)
O4SB 0.071(8) 0.083(9) 0.068(8) 0.041(7) -0.034(7) -0.032(7)

loop_
_atom_type_symbol
_atom_type_description
_atom_type_scat_dispersion_real
_atom_type_scat_dispersion_imag
_atom_type_scat_source
C C 0.0033 0.0016 'International Tables Vol C Tables 4.2.6.8 and 6.1.1.4'
H H 0.0000 0.0000 'International Tables Vol C Tables 4.2.6.8 and 6.1.1.4'
O O 0.0106 0.0060 'International Tables Vol C Tables 4.2.6.8 and 6.1.1.4'
P P 0.1023 0.0942 'International Tables Vol C Tables 4.2.6.8 and 6.1.1.4'
Cd Cd -0.8075 1.2024 'International Tables Vol C Tables 4.2.6.8 and 6.1.1.4'

loop_
_geom_angle_atom_site_label_1
_geom_angle_atom_site_label_2
_geom_angle_atom_site_label_3
_geom_angle
_geom_angle_site_symmetry_1
_geom_angle_site_symmetry_3
_geom_angle_publ_flag
C6 C1 C2 119.4(5) . . ?
C6 C1 P1 122.6(4) . . ?
C2 C1 P1 117.9(4) . . ?
C3 C2 C1 118.0(6) . . ?
C3 C2 C7 117.6(6) . . ?
C1 C2 C7 124.4(5) . . ?
C4 C3 C2 123.9(6) . . ?
C4 C3 H3 118.0 . . ?
C2 C3 H3 118.0 . . ?
C3 C4 C5 117.5(6) . . ?
C3 C4 C10A 114.7(8) . . ?
C5 C4 C10A 127.2(8) . . ?
C3 C4 C10B 129.7(9) . . ?
C5 C4 C10B 111.9(10) . . ?
C10A C4 C10B 22.2(8) . . ?
C6 C5 C4 122.9(6) . . ?
C6 C5 H5 118.6 . . ?
C4 C5 H5 118.6 . . ?
C5 C6 C1 118.0(5) . . ?
C5 C6 C13 118.3(5) . . ?
C1 C6 C13 123.7(5) . . ?
C2 C7 C9 111.4(5) . . ?
C2 C7 C8 111.9(5) . . ?
C9 C7 C8 110.2(5) . . ?
C2 C7 H7 107.7 . . ?
C9 C7 H7 107.7 . . ?
C8 C7 H7 107.7 . . ?
C7 C8 H8A 109.5 . . ?
C7 C8 H8B 109.5 . . ?
H8A C8 H8B 109.5 . . ?
C7 C8 H8C 109.5 . . ?
H8A C8 H8C 109.5 . . ?
H8B C8 H8C 109.5 . . ?
C7 C9 H9A 109.5 . . ?
C7 C9 H9B 109.5 . . ?
H9A C9 H9B 109.5 . . ?
C7 C9 H9C 109.5 . . ?
H9A C9 H9C 109.5 . . ?
H9B C9 H9C 109.5 . . ?
C12A C10A C4 113.3(10) . . ?
C12A C10A C11A 110.5(11) . . ?
C4 C10A C11A 101.1(9) . . ?
C12B C10B C11B 108(2) . . ?
C12B C10B C4 123.0(19) . . ?
C11B C10B C4 110.7(17) . . ?
C15 C13 C14 110.0(5) . . ?
C15 C13 C6 110.9(5) . . ?
C14 C13 C6 113.4(5) . . ?
C15 C13 H13 107.4 . . ?
C14 C13 H13 107.4 . . ?
C6 C13 H13 107.4 . . ?
C13 C14 H14A 109.5 . . ?
C13 C14 H14B 109.5 . . ?
H14A C14 H14B 109.5 . . ?
C13 C14 H14C 109.5 . . ?
H14A C14 H14C 109.5 . . ?
H14B C14 H14C 109.5 . . ?
C13 C15 H15A 109.5 . . ?
C13 C15 H15B 109.5 . . ?
H15A C15 H15B 109.5 . . ?
C13 C15 H15C 109.5 . . ?
H15A C15 H15C 109.5 . . ?
H15B C15 H15C 109.5 . . ?
C17 C16 C21 119.7(5) . . ?
C17 C16 P2 122.3(4) . . ?
C21 C16 P2 117.9(4) . . ?
C18 C17 C16 117.8(6) . . ?
C18 C17 C22 117.6(6) . . ?
C16 C17 C22 124.5(5) . . ?
C19 C18 C17 123.1(7) . . ?
C19 C18 H18 118.4 . . ?
C17 C18 H18 118.4 . . ?
C20 C19 C18 117.4(6) . . ?
C20 C19 C25A 107.8(8) . . ?
C18 C19 C25A 134.8(9) . . ?
C20 C19 C25B 135.7(9) . . ?
C18 C19 C25B 106.8(9) . . ?
C25A C19 C25B 28.2(5) . . ?
C19 C20 C21 123.4(7) . . ?
C19 C20 H20 118.3 . . ?
C21 C20 H20 118.3 . . ?
C20 C21 C16 118.1(6) . . ?
C20 C21 C28 118.3(6) . . ?
C16 C21 C28 123.5(5) . . ?
C17 C22 C23 111.6(5) . . ?
C17 C22 C24 112.9(6) . . ?
C23 C22 C24 110.3(6) . . ?
C17 C22 H22 107.3 . . ?
C23 C22 H22 107.3 . . ?
C24 C22 H22 107.3 . . ?
C22 C23 H23A 109.5 . . ?
C22 C23 H23B 109.5 . . ?
H23A C23 H23B 109.5 . . ?
C22 C23 H23C 109.5 . . ?
H23A C23 H23C 109.5 . . ?
H23B C23 H23C 109.5 . . ?
C22 C24 H24A 109.5 . . ?
C22 C24 H24B 109.5 . . ?
H24A C24 H24B 109.5 . . ?
C22 C24 H24C 109.5 . . ?
H24A C24 H24C 109.5 . . ?
H24B C24 H24C 109.5 . . ?
C25A C26 C25B 28.9(5) . . ?
C21 C28 C29 113.0(6) . . ?
C21 C28 C30 110.0(5) . . ?
C29 C28 C30 111.1(5) . . ?
C21 C28 H28 107.5 . . ?
C29 C28 H28 107.5 . . ?
C30 C28 H28 107.5 . . ?
C28 C29 H29A 109.5 . . ?
C28 C29 H29B 109.5 . . ?
H29A C29 H29B 109.5 . . ?
C28 C29 H29C 109.5 . . ?
H29A C29 H29C 109.5 . . ?
H29B C29 H29C 109.5 . . ?
C28 C30 H30A 109.5 . . ?
C28 C30 H30B 109.5 . . ?
H30A C30 H30B 109.5 . . ?
C28 C30 H30C 109.5 . . ?
H30A C30 H30C 109.5 . . ?
H30B C30 H30C 109.5 . . ?
C36 C31 C32 119.3(4) . . ?
C36 C31 P3 117.5(3) . . ?
C32 C31 P3 123.2(3) . . ?
C33 C32 C31 118.6(4) . . ?
C33 C32 C37 116.4(4) . . ?
C31 C32 C37 125.0(4) . . ?
C34 C33 C32 122.8(5) . . ?
C34 C33 H33 118.6 . . ?
C32 C33 H33 118.6 . . ?
C33 C34 C35 117.7(4) . . ?
C33 C34 C40 121.6(5) . . ?
C35 C34 C40 120.7(5) . . ?
C34 C35 C36 122.4(5) . . ?
C34 C35 H35 118.8 . . ?
C36 C35 H35 118.8 . . ?
C35 C36 C31 118.9(4) . . ?
C35 C36 C43 116.8(4) . . ?
C31 C36 C43 124.2(4) . . ?
C39 C37 C38 109.5(5) . . ?
C39 C37 C32 110.6(5) . . ?
C38 C37 C32 112.6(4) . . ?
C39 C37 H37 108.0 . . ?
C38 C37 H37 108.0 . . ?
C32 C37 H37 108.0 . . ?
C37 C38 H38A 109.5 . . ?
C37 C38 H38B 109.5 . . ?
H38A C38 H38B 109.5 . . ?
C37 C38 H38C 109.5 . . ?
H38A C38 H38C 109.5 . . ?
H38B C38 H38C 109.5 . . ?
C37 C39 H39A 109.5 . . ?
C37 C39 H39B 109.5 . . ?
H39A C39 H39B 109.5 . . ?
C37 C39 H39C 109.5 . . ?
H39A C39 H39C 109.5 . . ?
H39B C39 H39C 109.5 . . ?
C41 C40 C42 110.7(5) . . ?
C41 C40 C34 112.3(5) . . ?
C42 C40 C34 110.8(5) . . ?
C41 C40 H40 107.6 . . ?
C42 C40 H40 107.6 . . ?
C34 C40 H40 107.6 . . ?
C40 C41 H41A 109.5 . . ?
C40 C41 H41B 109.5 . . ?
H41A C41 H41B 109.5 . . ?
C40 C41 H41C 109.5 . . ?
H41A C41 H41C 109.5 . . ?
H41B C41 H41C 109.5 . . ?
C40 C42 H42A 109.5 . . ?
C40 C42 H42B 109.5 . . ?
H42A C42 H42B 109.5 . . ?
C40 C42 H42C 109.5 . . ?
H42A C42 H42C 109.5 . . ?
H42B C42 H42C 109.5 . . ?
C44 C43 C36 111.2(4) . . ?
C44 C43 C45 110.6(4) . . ?
C36 C43 C45 112.8(4) . . ?
C44 C43 H43 107.3 . . ?
C36 C43 H43 107.3 . . ?
C45 C43 H43 107.3 . . ?
C43 C44 H44A 109.5 . . ?
C43 C44 H44B 109.5 . . ?
H44A C44 H44B 109.5 . . ?
C43 C44 H44C 109.5 . . ?
H44A C44 H44C 109.5 . . ?
H44B C44 H44C 109.5 . . ?
C43 C45 H45A 109.5 . . ?
C43 C45 H45B 109.5 . . ?
H45A C45 H45B 109.5 . . ?
C43 C45 H45C 109.5 . . ?
H45A C45 H45C 109.5 . . ?
H45B C45 H45C 109.5 . . ?
O11 C47 H47A 109.5 . . ?
O11 C47 H47B 109.5 . . ?
H47A C47 H47B 109.5 . . ?
O11 C47 H47C 109.5 . . ?
H47A C47 H47C 109.5 . . ?
H47B C47 H47C 109.5 . . ?
C26 C25A C27A 107.1(14) . . ?
C26 C25A C19 106.6(11) . . ?
C27A C25A C19 102.0(11) . . ?
C26 C25B C27B 112.5(10) . . ?
C26 C25B C19 103.7(9) . . ?
C27B C25B C19 104.6(10) . . ?
O1S C1S H1S1 109.5 . . ?
O1S C1S H1S2 109.5 . . ?
H1S1 C1S H1S2 109.5 . . ?
O1S C1S H1S3 109.5 . . ?
H1S1 C1S H1S3 109.5 . . ?
H1S2 C1S H1S3 109.5 . . ?
O2S C2S H2S1 109.5 . . ?
O2S C2S H2S2 109.5 . . ?
H2S1 C2S H2S2 109.5 . . ?
O2S C2S H2S3 109.5 . . ?
H2S1 C2S H2S3 109.5 . . ?
H2S2 C2S H2S3 109.5 . . ?
O1 Cd1 O4 129.90(13) . . ?
O1 Cd1 O8 129.73(12) . 2_565 ?
O4 Cd1 O8 99.17(12) . 2_565 ?
O1 Cd1 O7 87.74(12) . . ?
O4 Cd1 O7 101.70(12) . . ?
O8 Cd1 O7 92.83(11) 2_565 . ?
O1 Cd1 O10 87.96(13) . . ?
O4 Cd1 O10 81.38(13) . . ?
O8 Cd1 O10 89.63(12) 2_565 . ?
O7 Cd1 O10 175.69(12) . . ?
O6 Cd2 O3 108.62(13) . 2_565 ?
O6 Cd2 O9 95.48(12) . . ?
O3 Cd2 O9 91.38(12) 2_565 . ?
O6 Cd2 O7 152.26(12) . 2_565 ?
O3 Cd2 O7 97.75(12) 2_565 2_565 ?
O9 Cd2 O7 92.25(11) . 2_565 ?
O6 Cd2 O11 86.91(14) . . ?
O3 Cd2 O11 85.14(15) 2_565 . ?
O9 Cd2 O11 176.27(13) . . ?
O7 Cd2 O11 86.90(14) 2_565 . ?
O6 Cd2 O8 91.59(12) . 2_565 ?
O3 Cd2 O8 157.78(12) 2_565 2_565 ?
O9 Cd2 O8 95.90(11) . 2_565 ?
O7 Cd2 O8 61.09(10) 2_565 2_565 ?
O11 Cd2 O8 86.87(14) . 2_565 ?
O6 Cd2 P3 121.87(10) . 2_565 ?
O3 Cd2 P3 127.63(9) 2_565 2_565 ?
O9 Cd2 P3 96.53(8) . 2_565 ?
O7 Cd2 P3 30.52(8) 2_565 2_565 ?
O11 Cd2 P3 84.57(13) . 2_565 ?
O8 Cd2 P3 30.67(7) 2_565 2_565 ?
P1 O1 Cd1 128.2(2) . . ?
P1 O3 Cd2 127.0(2) . 2_565 ?
P2 O4 Cd1 127.25(19) . . ?
P2 O6 Cd2 131.2(2) . . ?
P3 O7 Cd1 131.16(18) . . ?
P3 O7 Cd2 98.57(15) . 2_565 ?
Cd1 O7 Cd2 107.13(12) . 2_565 ?
P3 O8 Cd1 125.59(18) . 2_565 ?
P3 O8 Cd2 95.10(15) . 2_565 ?
Cd1 O8 Cd2 108.47(12) 2_565 2_565 ?
P3 O9 Cd2 129.48(17) . . ?
C46A O10 C46 29.9(9) . . ?
C46A O10 Cd1 116.7(13) . . ?
C46 O10 Cd1 125.2(5) . . ?
C47 O11 Cd2 125.0(4) . . ?
C1S O1S H1S 109.5 . . ?
C2S O2S H2S 109.5 . . ?
O1 P1 O3 115.4(2) . . ?
O1 P1 O2 106.4(2) . . ?
O3 P1 O2 111.5(2) . . ?
O1 P1 C1 110.8(2) . . ?
O3 P1 C1 107.4(2) . . ?
O2 P1 C1 104.8(2) . . ?
O4 P2 O6 117.17(19) . . ?
O4 P2 O5 106.1(2) . . ?
O6 P2 O5 108.0(2) . . ?
O4 P2 C16 109.6(2) . . ?
O6 P2 C16 110.6(2) . . ?
O5 P2 C16 104.6(2) . . ?
O9 P3 O8 112.57(18) . . ?
O9 P3 O7 113.48(18) . . ?
O8 P3 O7 104.93(17) . . ?
O9 P3 C31 107.52(19) . . ?
O8 P3 C31 110.89(19) . . ?
O7 P3 C31 107.37(19) . . ?
O9 P3 Cd2 133.93(13) . 2_565 ?
O8 P3 Cd2 54.23(12) . 2_565 ?
O7 P3 Cd2 50.91(12) . 2_565 ?
C31 P3 Cd2 118.45(15) . 2_565 ?

loop_
_geom_bond_atom_site_label_1
_geom_bond_atom_site_label_2
_geom_bond_distance
_geom_bond_site_symmetry_2
_geom_bond_publ_flag
C1 C6 1.416(8) . ?
C1 C2 1.422(8) . ?
C1 P1 1.828(5) . ?
C2 C3 1.394(8) . ?
C2 C7 1.516(9) . ?
C3 C4 1.342(10) . ?
C3 H3 0.9500 . ?
C4 C5 1.399(10) . ?
C4 C10A 1.556(14) . ?
C4 C10B 1.61(2) . ?
C5 C6 1.388(8) . ?
C5 H5 0.9500 . ?
C6 C13 1.532(8) . ?
C7 C9 1.534(8) . ?
C7 C8 1.553(8) . ?
C7 H7 1.0000 . ?
C8 H8A 0.9800 . ?
C8 H8B 0.9800 . ?
C8 H8C 0.9800 . ?
C9 H9A 0.9800 . ?
C9 H9B 0.9800 . ?
C9 H9C 0.9800 . ?
C10A C12A 1.461(17) . ?
C10A C11A 1.605(18) . ?
C10B C12B 1.33(3) . ?
C10B C11B 1.54(4) . ?
C13 C15 1.515(9) . ?
C13 C14 1.529(8) . ?
C13 H13 1.0000 . ?
C14 H14A 0.9800 . ?
C14 H14B 0.9800 . ?
C14 H14C 0.9800 . ?
C15 H15A 0.9800 . ?
C15 H15B 0.9800 . ?
C15 H15C 0.9800 . ?
C16 C17 1.407(8) . ?
C16 C21 1.417(8) . ?
C16 P2 1.825(5) . ?
C17 C18 1.400(8) . ?
C17 C22 1.512(9) . ?
C18 C19 1.388(11) . ?
C18 H18 0.9500 . ?
C19 C20 1.354(11) . ?
C19 C25A 1.582(15) . ?
C19 C25B 1.606(14) . ?
C20 C21 1.400(8) . ?
C20 H20 0.9500 . ?
C21 C28 1.525(9) . ?
C22 C23 1.513(9) . ?
C22 C24 1.543(8) . ?
C22 H22 1.0000 . ?
C23 H23A 0.9800 . ?
C23 H23B 0.9800 . ?
C23 H23C 0.9800 . ?
C24 H24A 0.9800 . ?
C24 H24B 0.9800 . ?
C24 H24C 0.9800 . ?
C26 C25A 1.535(18) . ?
C26 C25B 1.572(14) . ?
C28 C29 1.530(8) . ?
C28 C30 1.541(9) . ?
C28 H28 1.0000 . ?
C29 H29A 0.9800 . ?
C29 H29B 0.9800 . ?
C29 H29C 0.9800 . ?
C30 H30A 0.9800 . ?
C30 H30B 0.9800 . ?
C30 H30C 0.9800 . ?
C31 C36 1.410(6) . ?
C31 C32 1.422(6) . ?
C31 P3 1.835(4) . ?
C32 C33 1.397(7) . ?
C32 C37 1.532(7) . ?
C33 C34 1.381(7) . ?
C33 H33 0.9500 . ?
C34 C35 1.392(7) . ?
C34 C40 1.520(7) . ?
C35 C36 1.398(6) . ?
C35 H35 0.9500 . ?
C36 C43 1.516(7) . ?
C37 C39 1.507(8) . ?
C37 C38 1.512(8) . ?
C37 H37 1.0000 . ?
C38 H38A 0.9800 . ?
C38 H38B 0.9800 . ?
C38 H38C 0.9800 . ?
C39 H39A 0.9800 . ?
C39 H39B 0.9800 . ?
C39 H39C 0.9800 . ?
C40 C41 1.512(8) . ?
C40 C42 1.512(9) . ?
C40 H40 1.0000 . ?
C41 H41A 0.9800 . ?
C41 H41B 0.9800 . ?
C41 H41C 0.9800 . ?
C42 H42A 0.9800 . ?
C42 H42B 0.9800 . ?
C42 H42C 0.9800 . ?
C43 C44 1.516(7) . ?
C43 C45 1.531(7) . ?
C43 H43 1.0000 . ?
C44 H44A 0.9800 . ?
C44 H44B 0.9800 . ?
C44 H44C 0.9800 . ?
C45 H45A 0.9800 . ?
C45 H45B 0.9800 . ?
C45 H45C 0.9800 . ?
C46 O10 1.457(11) . ?
C46A O10 1.39(3) . ?
C47 O11 1.402(7) . ?
C47 H47A 0.9800 . ?
C47 H47B 0.9800 . ?
C47 H47C 0.9800 . ?
C25A C27A 1.55(2) . ?
C25B C27B 1.572(17) . ?
C1S O1S 1.419(6) . ?
C1S H1S1 0.9800 . ?
C1S H1S2 0.9800 . ?
C1S H1S3 0.9800 . ?
C2S O2S 1.434(9) . ?
C2S H2S1 0.9800 . ?
C2S H2S2 0.9800 . ?
C2S H2S3 0.9800 . ?
C3S O3S 1.444(10) . ?
Cd1 O1 2.157(3) . ?
Cd1 O4 2.181(3) . ?
Cd1 O8 2.204(3) 2_565 ?
Cd1 O7 2.260(3) . ?
Cd1 O10 2.365(4) . ?
Cd2 O6 2.183(3) . ?
Cd2 O3 2.233(3) 2_565 ?
Cd2 O9 2.262(3) . ?
Cd2 O7 2.353(3) 2_565 ?
Cd2 O11 2.359(4) . ?
Cd2 O8 2.442(3) 2_565 ?
Cd2 P3 2.9979(14) 2_565 ?
O1 P1 1.501(4) . ?
O2 P1 1.577(4) . ?
O3 P1 1.508(4) . ?
O3 Cd2 2.233(3) 2_565 ?
O4 P2 1.498(3) . ?
O5 P2 1.600(4) . ?
O6 P2 1.499(4) . ?
O7 P3 1.539(3) . ?
O7 Cd2 2.353(3) 2_565 ?
O8 P3 1.535(3) . ?
O8 Cd1 2.204(3) 2_565 ?
O8 Cd2 2.442(3) 2_565 ?
O9 P3 1.525(3) . ?
O1S H1S 0.8400 . ?
O2S H2S 0.8400 . ?
P3 Cd2 2.9979(14) 2_565 ?
C4SA O4SA 1.383(16) . ?
C4SB O4SB 1.44(2) . ?

loop_
_geom_torsion_atom_site_label_1
_geom_torsion_atom_site_label_2
_geom_torsion_atom_site_label_3
_geom_torsion_atom_site_label_4
_geom_torsion
_geom_torsion_site_symmetry_1
_geom_torsion_site_symmetry_2
_geom_torsion_site_symmetry_3
_geom_torsion_site_symmetry_4
_geom_torsion_publ_flag
C6 C1 C2 C3 6.1(8) . . . . ?
P1 C1 C2 C3 -177.6(4) . . . . ?
C6 C1 C2 C7 -175.3(5) . . . . ?
P1 C1 C2 C7 1.0(7) . . . . ?
C1 C2 C3 C4 -5.0(10) . . . . ?
C7 C2 C3 C4 176.4(7) . . . . ?
C2 C3 C4 C5 2.4(12) . . . . ?
C2 C3 C4 C10A -169.6(8) . . . . ?
C2 C3 C4 C10B 171.0(12) . . . . ?
C3 C4 C5 C6 -1.0(11) . . . . ?
C10A C4 C5 C6 169.9(8) . . . . ?
C10B C4 C5 C6 -171.5(10) . . . . ?
C4 C5 C6 C1 2.3(10) . . . . ?
C4 C5 C6 C13 -177.6(6) . . . . ?
C2 C1 C6 C5 -4.9(8) . . . . ?
P1 C1 C6 C5 179.0(5) . . . . ?
C2 C1 C6 C13 175.0(5) . . . . ?
P1 C1 C6 C13 -1.2(8) . . . . ?
C3 C2 C7 C9 76.0(7) . . . . ?
C1 C2 C7 C9 -102.5(7) . . . . ?
C3 C2 C7 C8 -47.9(7) . . . . ?
C1 C2 C7 C8 133.6(6) . . . . ?
C3 C4 C10A C12A 116.4(11) . . . . ?
C5 C4 C10A C12A -54.7(15) . . . . ?
C10B C4 C10A C12A -106(3) . . . . ?
C3 C4 C10A C11A -125.4(9) . . . . ?
C5 C4 C10A C11A 63.5(12) . . . . ?
C10B C4 C10A C11A 12(2) . . . . ?
C3 C4 C10B C12B 174.8(19) . . . . ?
C5 C4 C10B C12B -16(3) . . . . ?
C10A C4 C10B C12B 122(4) . . . . ?
C3 C4 C10B C11B -56(2) . . . . ?
C5 C4 C10B C11B 113.1(17) . . . . ?
C10A C4 C10B C11B -109(3) . . . . ?
C5 C6 C13 C15 -83.0(7) . . . . ?
C1 C6 C13 C15 97.1(7) . . . . ?
C5 C6 C13 C14 41.4(8) . . . . ?
C1 C6 C13 C14 -138.5(6) . . . . ?
C21 C16 C17 C18 -7.1(7) . . . . ?
P2 C16 C17 C18 167.6(4) . . . . ?
C21 C16 C17 C22 170.5(5) . . . . ?
P2 C16 C17 C22 -14.8(7) . . . . ?
C16 C17 C18 C19 1.9(8) . . . . ?
C22 C17 C18 C19 -175.9(5) . . . . ?
C17 C18 C19 C20 3.8(9) . . . . ?
C17 C18 C19 C25A -173.8(10) . . . . ?
C17 C18 C19 C25B -178.6(6) . . . . ?
C18 C19 C20 C21 -4.5(9) . . . . ?
C25A C19 C20 C21 173.8(8) . . . . ?
C25B C19 C20 C21 178.9(8) . . . . ?
C19 C20 C21 C16 -0.6(8) . . . . ?
C19 C20 C21 C28 175.9(5) . . . . ?
C17 C16 C21 C20 6.6(7) . . . . ?
P2 C16 C21 C20 -168.4(4) . . . . ?
C17 C16 C21 C28 -169.8(5) . . . . ?
P2 C16 C21 C28 15.3(7) . . . . ?
C18 C17 C22 C23 -82.1(6) . . . . ?
C16 C17 C22 C23 100.3(6) . . . . ?
C18 C17 C22 C24 42.7(7) . . . . ?
C16 C17 C22 C24 -134.9(6) . . . . ?
C20 C21 C28 C29 61.6(7) . . . . ?
C16 C21 C28 C29 -122.1(6) . . . . ?
C20 C21 C28 C30 -63.2(6) . . . . ?
C16 C21 C28 C30 113.1(6) . . . . ?
C36 C31 C32 C33 5.7(7) . . . . ?
P3 C31 C32 C33 -172.5(4) . . . . ?
C36 C31 C32 C37 -173.0(5) . . . . ?
P3 C31 C32 C37 8.7(7) . . . . ?
C31 C32 C33 C34 -3.0(8) . . . . ?
C37 C32 C33 C34 175.8(5) . . . . ?
C32 C33 C34 C35 -0.3(8) . . . . ?
C32 C33 C34 C40 177.9(5) . . . . ?
C33 C34 C35 C36 1.1(8) . . . . ?
C40 C34 C35 C36 -177.2(5) . . . . ?
C34 C35 C36 C31 1.6(7) . . . . ?
C34 C35 C36 C43 -175.9(5) . . . . ?
C32 C31 C36 C35 -5.0(7) . . . . ?
P3 C31 C36 C35 173.3(4) . . . . ?
C32 C31 C36 C43 172.4(4) . . . . ?
P3 C31 C36 C43 -9.3(6) . . . . ?
C33 C32 C37 C39 77.1(6) . . . . ?
C31 C32 C37 C39 -104.1(6) . . . . ?
C33 C32 C37 C38 -45.7(7) . . . . ?
C31 C32 C37 C38 133.1(6) . . . . ?
C33 C34 C40 C41 43.8(8) . . . . ?
C35 C34 C40 C41 -138.0(6) . . . . ?
C33 C34 C40 C42 -80.6(7) . . . . ?
C35 C34 C40 C42 97.6(6) . . . . ?
C35 C36 C43 C44 58.4(6) . . . . ?
C31 C36 C43 C44 -119.0(5) . . . . ?
C35 C36 C43 C45 -66.5(6) . . . . ?
C31 C36 C43 C45 116.0(5) . . . . ?
C25B C26 C25A C27A 35.5(14) . . . . ?
C25B C26 C25A C19 -73.1(16) . . . . ?
C20 C19 C25A C26 -114.1(9) . . . . ?
C18 C19 C25A C26 63.7(14) . . . . ?
C25B C19 C25A C26 73.5(17) . . . . ?
C20 C19 C25A C27A 133.7(13) . . . . ?
C18 C19 C25A C27A -48.5(18) . . . . ?
C25B C19 C25A C27A -38.7(17) . . . . ?
C25A C26 C25B C27B -44.0(15) . . . . ?
C25A C26 C25B C19 68.4(17) . . . . ?
C20 C19 C25B C26 -77.8(12) . . . . ?
C18 C19 C25B C26 105.3(9) . . . . ?
C25A C19 C25B C26 -67.4(18) . . . . ?
C20 C19 C25B C27B 40.1(14) . . . . ?
C18 C19 C25B C27B -136.7(9) . . . . ?
C25A C19 C25B C27B 50.6(17) . . . . ?
O4 Cd1 O1 P1 179.4(2) . . . . ?
O8 Cd1 O1 P1 14.5(3) 2_565 . . . ?
O7 Cd1 O1 P1 -77.3(3) . . . . ?
O10 Cd1 O1 P1 102.4(3) . . . . ?
O1 Cd1 O4 P2 -150.5(2) . . . . ?
O8 Cd1 O4 P2 17.8(3) 2_565 . . . ?
O7 Cd1 O4 P2 112.6(2) . . . . ?
O10 Cd1 O4 P2 -70.5(2) . . . . ?
O3 Cd2 O6 P2 -157.4(3) 2_565 . . . ?
O9 Cd2 O6 P2 -64.1(3) . . . . ?
O7 Cd2 O6 P2 41.4(4) 2_565 . . . ?
O11 Cd2 O6 P2 118.8(3) . . . . ?
O8 Cd2 O6 P2 32.0(3) 2_565 . . . ?
P3 Cd2 O6 P2 37.1(3) 2_565 . . . ?
O1 Cd1 O7 P3 -179.9(2) . . . . ?
O4 Cd1 O7 P3 -49.5(2) . . . . ?
O8 Cd1 O7 P3 50.4(2) 2_565 . . . ?
O10 Cd1 O7 P3 175.3(15) . . . . ?
O1 Cd1 O7 Cd2 61.67(14) . . . 2_565 ?
O4 Cd1 O7 Cd2 -167.99(12) . . . 2_565 ?
O8 Cd1 O7 Cd2 -68.01(13) 2_565 . . 2_565 ?
O10 Cd1 O7 Cd2 56.8(16) . . . 2_565 ?
O6 Cd2 O9 P3 120.5(2) . . . . ?
O3 Cd2 O9 P3 -130.6(2) 2_565 . . . ?
O7 Cd2 O9 P3 -32.8(2) 2_565 . . . ?
O11 Cd2 O9 P3 -110(2) . . . . ?
O8 Cd2 O9 P3 28.3(2) 2_565 . . . ?
P3 Cd2 O9 P3 -2.5(2) 2_565 . . . ?
O1 Cd1 O10 C46A 49.3(12) . . . . ?
O4 Cd1 O10 C46A -81.6(12) . . . . ?
O8 Cd1 O10 C46A 179.1(12) 2_565 . . . ?
O7 Cd1 O10 C46A 54(2) . . . . ?
O1 Cd1 O10 C46 15.6(7) . . . . ?
O4 Cd1 O10 C46 -115.2(7) . . . . ?
O8 Cd1 O10 C46 145.4(7) 2_565 . . . ?
O7 Cd1 O10 C46 20.5(19) . . . . ?
O6 Cd2 O11 C47 174.1(5) . . . . ?
O3 Cd2 O11 C47 65.1(5) 2_565 . . . ?
O9 Cd2 O11 C47 44(2) . . . . ?
O7 Cd2 O11 C47 -32.9(5) 2_565 . . . ?
O8 Cd2 O11 C47 -94.1(5) 2_565 . . . ?
P3 Cd2 O11 C47 -63.4(5) 2_565 . . . ?
Cd1 O1 P1 O3 63.6(3) . . . . ?
Cd1 O1 P1 O2 -60.6(3) . . . . ?
Cd1 O1 P1 C1 -174.0(2) . . . . ?
Cd2 O3 P1 O1 -35.8(3) 2_565 . . . ?
Cd2 O3 P1 O2 85.7(3) 2_565 . . . ?
Cd2 O3 P1 C1 -159.9(2) 2_565 . . . ?
C6 C1 P1 O1 -20.4(5) . . . . ?
C2 C1 P1 O1 163.4(4) . . . . ?
C6 C1 P1 O3 106.5(5) . . . . ?
C2 C1 P1 O3 -69.7(4) . . . . ?
C6 C1 P1 O2 -134.8(5) . . . . ?
C2 C1 P1 O2 49.0(5) . . . . ?
Cd1 O4 P2 O6 -57.7(3) . . . . ?
Cd1 O4 P2 O5 62.9(3) . . . . ?
Cd1 O4 P2 C16 175.2(3) . . . . ?
Cd2 O6 P2 O4 23.6(4) . . . . ?
Cd2 O6 P2 O5 -96.0(3) . . . . ?
Cd2 O6 P2 C16 150.2(3) . . . . ?
C17 C16 P2 O4 114.4(4) . . . . ?
C21 C16 P2 O4 -70.8(4) . . . . ?
C17 C16 P2 O6 -16.3(5) . . . . ?
C21 C16 P2 O6 158.5(4) . . . . ?
C17 C16 P2 O5 -132.3(4) . . . . ?
C21 C16 P2 O5 42.5(5) . . . . ?
Cd2 O9 P3 O8 64.9(3) . . . . ?
Cd2 O9 P3 O7 -54.1(3) . . . . ?
Cd2 O9 P3 C31 -172.7(2) . . . . ?
Cd2 O9 P3 Cd2 3.5(3) . . . 2_565 ?
Cd1 O8 P3 O9 -11.7(3) 2_565 . . . ?
Cd2 O8 P3 O9 -128.80(15) 2_565 . . . ?
Cd1 O8 P3 O7 112.2(2) 2_565 . . . ?
Cd2 O8 P3 O7 -4.92(17) 2_565 . . . ?
Cd1 O8 P3 C31 -132.2(2) 2_565 . . . ?
Cd2 O8 P3 C31 110.71(18) 2_565 . . . ?
Cd1 O8 P3 Cd2 117.1(2) 2_565 . . 2_565 ?
Cd1 O7 P3 O9 6.6(3) . . . . ?
Cd2 O7 P3 O9 128.43(15) 2_565 . . . ?
Cd1 O7 P3 O8 -116.7(2) . . . . ?
Cd2 O7 P3 O8 5.14(17) 2_565 . . . ?
Cd1 O7 P3 C31 125.3(2) . . . . ?
Cd2 O7 P3 C31 -112.90(18) 2_565 . . . ?
Cd1 O7 P3 Cd2 -121.8(3) . . . 2_565 ?
C36 C31 P3 O9 75.6(4) . . . . ?
C32 C31 P3 O9 -106.2(4) . . . . ?
C36 C31 P3 O8 -161.0(3) . . . . ?
C32 C31 P3 O8 17.3(5) . . . . ?
C36 C31 P3 O7 -46.9(4) . . . . ?
C32 C31 P3 O7 131.4(4) . . . . ?
C36 C31 P3 Cd2 -101.3(4) . . . 2_565 ?
C32 C31 P3 Cd2 76.9(4) . . . 2_565 ?
